data_7002191
loop_
_publ_author_name
'Bennett, Martin A.'
'Bhargava, Suresh K.'
'Mirzadeh, Nedaossadat'
'Priv\'er, Steven H.'
'Wagler, J\"org'
'Willis, Anthony C.'

_publ_section_title
;
 Synthesis and interconversions of digold(i), tetragold(i), digold(ii),
 gold(i)--gold(iii) and digold(iii) complexes of fluorine-substituted
 aryl carbanions
;
_journal_issue 36
_journal_name_full 'Dalton Transactions'
_journal_page_first 7537
_journal_page_last 7551
_journal_paper_doi 10.1039/b906769h
_journal_year 2009
_chemical_formula_moiety 'C38 H26 Au2 F8 P2'
_chemical_formula_sum 'C38 H26 Au2 F8 P2'
_chemical_formula_weight 1090.46
_chemical_name_systematic
;
?
;
_space_group_IT_number 2
_symmetry_cell_setting triclinic
_symmetry_space_group_name_Hall '-P 1'
_symmetry_space_group_name_H-M 'P -1'
_atom_sites_solution_hydrogens geom
_atom_sites_solution_primary direct
_atom_sites_solution_secondary difmap
_audit_creation_method SHELXL-97
_cell_angle_alpha 71.7130(10)
_cell_angle_beta 66.9410(10)
_cell_angle_gamma 64.2670(10)
_cell_formula_units_Z 2
_cell_length_a 11.9272(2)
_cell_length_b 12.2979(2)
_cell_length_c 14.2430(2)
_cell_measurement_reflns_used 100890
_cell_measurement_temperature 110(2)
_cell_measurement_theta_max 40.250
_cell_measurement_theta_min 2.546
_cell_volume 1705.37(5)
_computing_cell_refinement DENZO-SMN
_computing_data_collection 'Nonius Collect'
_computing_data_reduction Scalepack
_computing_molecular_graphics 'ORTEP32 for windows (Farugia)'
_computing_publication_material 'Ciftab (Sheldrick, 1997)'
_computing_structure_refinement 'SHELXL-97 (Sheldrick, 1997)'
_computing_structure_solution 'SHELXS-97 (Sheldrick, 1990)'
_diffrn_ambient_temperature 110(2)
_diffrn_measured_fraction_theta_full 0.998
_diffrn_measured_fraction_theta_max 0.998
_diffrn_measurement_device_type 'Nonius Kappa CCD area detector'
_diffrn_measurement_method 'phi and omega scans'
_diffrn_radiation_monochromator graphite
_diffrn_radiation_source 'fine-focus sealed tube'
_diffrn_radiation_type MoK\a
_diffrn_radiation_wavelength 0.71073
_diffrn_reflns_av_R_equivalents 0.0732
_diffrn_reflns_av_sigmaI/netI 0.0428
_diffrn_reflns_limit_h_max 19
_diffrn_reflns_limit_h_min -19
_diffrn_reflns_limit_k_max 19
_diffrn_reflns_limit_k_min -19
_diffrn_reflns_limit_l_max 22
_diffrn_reflns_limit_l_min -20
_diffrn_reflns_number 66388
_diffrn_reflns_theta_full 35.00
_diffrn_reflns_theta_max 35.00
_diffrn_reflns_theta_min 2.65
_exptl_absorpt_coefficient_mu 8.759
_exptl_absorpt_correction_T_max 0.457
_exptl_absorpt_correction_T_min 0.198
_exptl_absorpt_correction_type multi-scan
_exptl_absorpt_process_details SORTAV
_exptl_crystal_colour colorless
_exptl_crystal_density_diffrn 2.124
_exptl_crystal_density_method 'not measured'
_exptl_crystal_description prism
_exptl_crystal_F_000 1028
_exptl_crystal_size_max 0.29
_exptl_crystal_size_mid 0.14
_exptl_crystal_size_min 0.09
_refine_diff_density_max 5.705
_refine_diff_density_min -3.880
_refine_diff_density_rms 0.230
_refine_ls_extinction_method none
_refine_ls_goodness_of_fit_ref 1.029
_refine_ls_hydrogen_treatment constr
_refine_ls_matrix_type full
_refine_ls_number_parameters 451
_refine_ls_number_reflns 14975
_refine_ls_number_restraints 0
_refine_ls_restrained_S_all 1.029
_refine_ls_R_factor_all 0.0468
_refine_ls_R_factor_gt 0.0363
_refine_ls_shift/su_max 0.002
_refine_ls_shift/su_mean 0.000
_refine_ls_structure_factor_coef Fsqd
_refine_ls_weighting_details 'calc w=1/[\s^2^(Fo^2^)+(0.0579P)^2^+0.0000P] where P=(Fo^2^+2Fc^2^)/3'
_refine_ls_weighting_scheme calc
_refine_ls_wR_factor_gt 0.0897
_refine_ls_wR_factor_ref 0.0936
_reflns_number_gt 12481
_reflns_number_total 14975
_reflns_threshold_expression >2sigma(I)
_cod_data_source_file b906769h.txt
_cod_data_source_block neda00502_final
_cod_original_sg_symbol_Hall -P1
_cod_original_sg_symbol_H-M P-1
_cod_database_code 7002191

loop_
_symmetry_equiv_pos_as_xyz
'x, y, z'
'-x, -y, -z'

loop_
_atom_site_label
_atom_site_type_symbol
_atom_site_fract_x
_atom_site_fract_y
_atom_site_fract_z
_atom_site_U_iso_or_equiv
_atom_site_adp_type
_atom_site_occupancy
_atom_site_symmetry_multiplicity
_atom_site_calc_flag
_atom_site_refinement_flags
_atom_site_disorder_assembly
_atom_site_disorder_group
Au1 Au 0.674247(10) 0.537357(9) 0.743516(8) 0.01483(3) Uani 1 1 d . . .
Au2 Au 0.448810(10) 0.501330(9) 0.752941(9) 0.01692(3) Uani 1 1 d . . .
P1 P 0.79003(7) 0.36122(7) 0.66914(6) 0.01562(13) Uani 1 1 d . . .
P2 P 0.34121(8) 0.69837(7) 0.78518(6) 0.01580(13) Uani 1 1 d . . .
F1 F 0.88135(19) 0.09031(18) 0.66308(17) 0.0259(4) Uani 1 1 d . . .
F2 F 0.7403(2) -0.05221(18) 0.72335(19) 0.0301(5) Uani 1 1 d . . .
F3 F 0.4756(2) 0.04725(19) 0.78264(18) 0.0298(5) Uani 1 1 d . . .
F4 F 0.35279(19) 0.28580(19) 0.79198(17) 0.0254(4) Uani 1 1 d . . .
F5 F 0.22764(18) 0.88146(18) 0.93251(16) 0.0235(4) Uani 1 1 d . . .
F6 F 0.3504(2) 0.9349(2) 1.02340(17) 0.0270(4) Uani 1 1 d . . .
F7 F 0.6132(2) 0.8257(2) 0.98562(18) 0.0299(5) Uani 1 1 d . . .
F8 F 0.75135(19) 0.6575(2) 0.86080(17) 0.0261(4) Uani 1 1 d . . .
C1 C 0.6906(3) 0.2667(3) 0.7068(2) 0.0177(5) Uani 1 1 d . . .
C2 C 0.7504(3) 0.1434(3) 0.6991(3) 0.0204(5) Uani 1 1 d . . .
C3 C 0.6801(3) 0.0681(3) 0.7272(3) 0.0219(6) Uani 1 1 d . . .
C4 C 0.5452(3) 0.1182(3) 0.7581(3) 0.0215(6) Uani 1 1 d . . .
C5 C 0.4846(3) 0.2430(3) 0.7621(3) 0.0201(5) Uani 1 1 d . . .
C6 C 0.5516(3) 0.3200(3) 0.7380(2) 0.0175(5) Uani 1 1 d . . .
C7 C 0.9294(3) 0.2761(3) 0.7180(2) 0.0163(5) Uani 1 1 d . . .
C8 C 0.9287(3) 0.1807(3) 0.8023(2) 0.0200(5) Uani 1 1 d . . .
H8 H 0.8590 0.1531 0.8308 0.024 Uiso 1 1 calc R . .
C9 C 1.0325(3) 0.1266(3) 0.8439(3) 0.0231(6) Uani 1 1 d . . .
H9 H 1.0313 0.0636 0.9009 0.028 Uiso 1 1 calc R . .
C10 C 1.1375(3) 0.1659(3) 0.8008(3) 0.0246(6) Uani 1 1 d . . .
H10 H 1.2074 0.1283 0.8280 0.029 Uiso 1 1 calc R . .
C11 C 1.1382(3) 0.2618(3) 0.7168(3) 0.0248(6) Uani 1 1 d . . .
H11 H 1.2089 0.2879 0.6878 0.030 Uiso 1 1 calc R . .
C12 C 1.0340(3) 0.3186(3) 0.6762(3) 0.0207(6) Uani 1 1 d . . .
H12 H 1.0334 0.3845 0.6215 0.025 Uiso 1 1 calc R . .
C13 C 0.8493(3) 0.3745(3) 0.5288(2) 0.0191(5) Uani 1 1 d . . .
C14 C 0.9743(4) 0.3067(4) 0.4759(3) 0.0278(7) Uani 1 1 d . . .
H14 H 1.0332 0.2536 0.5124 0.033 Uiso 1 1 calc R . .
C15 C 1.0124(4) 0.3171(4) 0.3693(3) 0.0338(8) Uani 1 1 d . . .
H15 H 1.0971 0.2722 0.3345 0.041 Uiso 1 1 calc R . .
C16 C 0.9241(4) 0.3947(4) 0.3135(3) 0.0330(8) Uani 1 1 d . . .
H16 H 0.9494 0.4012 0.2420 0.040 Uiso 1 1 calc R . .
C17 C 0.7986(4) 0.4617(3) 0.3662(3) 0.0304(8) Uani 1 1 d . . .
H17 H 0.7392 0.5132 0.3297 0.036 Uiso 1 1 calc R . .
C18 C 0.7608(4) 0.4524(3) 0.4733(3) 0.0250(6) Uani 1 1 d . . .
H18 H 0.6765 0.4981 0.5080 0.030 Uiso 1 1 calc R . .
C19 C 0.4256(3) 0.7348(3) 0.8480(2) 0.0159(5) Uani 1 1 d . . .
C20 C 0.3582(3) 0.8216(3) 0.9128(2) 0.0172(5) Uani 1 1 d . . .
C21 C 0.4185(3) 0.8517(3) 0.9603(2) 0.0192(5) Uani 1 1 d . . .
C22 C 0.5524(3) 0.7961(3) 0.9411(3) 0.0215(6) Uani 1 1 d . . .
C23 C 0.6207(3) 0.7102(3) 0.8762(2) 0.0190(5) Uani 1 1 d . . .
C24 C 0.5620(3) 0.6768(3) 0.8286(2) 0.0165(5) Uani 1 1 d . . .
C25 C 0.1765(3) 0.7118(3) 0.8686(2) 0.0178(5) Uani 1 1 d . . .
C26 C 0.1607(3) 0.6128(3) 0.9471(3) 0.0254(6) Uani 1 1 d . . .
H26 H 0.2338 0.5452 0.9573 0.030 Uiso 1 1 calc R . .
C27 C 0.0385(4) 0.6138(4) 1.0097(3) 0.0351(8) Uani 1 1 d . . .
H27 H 0.0292 0.5488 1.0635 0.042 Uiso 1 1 calc R . .
C28 C -0.0722(4) 0.7137(5) 0.9920(3) 0.0369(9) Uani 1 1 d . . .
H28 H -0.1552 0.7141 1.0328 0.044 Uiso 1 1 calc R . .
C29 C -0.0572(3) 0.8101(4) 0.9144(3) 0.0328(8) Uani 1 1 d . . .
H29 H -0.1307 0.8757 0.9025 0.039 Uiso 1 1 calc R . .
C30 C 0.0659(3) 0.8123(3) 0.8528(3) 0.0253(6) Uani 1 1 d . . .
H30 H 0.0746 0.8798 0.8018 0.030 Uiso 1 1 calc R . .
C31 C 0.3199(3) 0.8222(3) 0.6753(2) 0.0186(5) Uani 1 1 d . . .
C32 C 0.2521(4) 0.8226(4) 0.6149(3) 0.0299(7) Uani 1 1 d . . .
H32 H 0.2252 0.7573 0.6280 0.036 Uiso 1 1 calc R . .
C33 C 0.2242(5) 0.9201(4) 0.5349(3) 0.0361(9) Uani 1 1 d . . .
H33 H 0.1757 0.9217 0.4965 0.043 Uiso 1 1 calc R . .
C34 C 0.2689(4) 1.0146(4) 0.5130(3) 0.0334(8) Uani 1 1 d . . .
H34 H 0.2529 1.0785 0.4581 0.040 Uiso 1 1 calc R . .
C35 C 0.3367(4) 1.0145(3) 0.5717(3) 0.0272(7) Uani 1 1 d . . .
H35 H 0.3662 1.0785 0.5566 0.033 Uiso 1 1 calc R . .
C36 C 0.3616(4) 0.9193(3) 0.6533(3) 0.0239(6) Uani 1 1 d . . .
H36 H 0.4063 0.9205 0.6936 0.029 Uiso 1 1 calc R . .
C37 C 0.6931(4) 0.6681(3) 0.6055(3) 0.0249(6) Uani 1 1 d . . .
H37A H 0.6264 0.6846 0.5759 0.037 Uiso 1 1 d R . .
H37B H 0.7773 0.6365 0.5571 0.037 Uiso 1 1 d R . .
H37C H 0.6842 0.7425 0.6210 0.037 Uiso 1 1 d R . .
C38 C 0.6604(4) 0.4158(3) 0.8881(3) 0.0243(6) Uani 1 1 d . . .
H38A H 0.7415 0.3847 0.9035 0.037 Uiso 1 1 d R . .
H38B H 0.6420 0.3488 0.8844 0.037 Uiso 1 1 d R . .
H38C H 0.5916 0.4589 0.9416 0.037 Uiso 1 1 d R . .

loop_
_atom_site_aniso_label
_atom_site_aniso_U_11
_atom_site_aniso_U_22
_atom_site_aniso_U_33
_atom_site_aniso_U_23
_atom_site_aniso_U_13
_atom_site_aniso_U_12
Au1 0.01247(5) 0.01309(5) 0.01840(5) -0.00234(4) -0.00466(4) -0.00431(4)
Au2 0.01347(5) 0.01310(5) 0.02434(6) -0.00304(4) -0.00686(4) -0.00393(4)
P1 0.0139(3) 0.0130(3) 0.0194(3) -0.0022(2) -0.0060(3) -0.0038(2)
P2 0.0145(3) 0.0128(3) 0.0197(3) -0.0018(2) -0.0066(3) -0.0040(2)
F1 0.0175(9) 0.0201(9) 0.0377(11) -0.0122(8) -0.0059(8) -0.0017(7)
F2 0.0302(11) 0.0131(8) 0.0473(13) -0.0069(8) -0.0151(10) -0.0037(8)
F3 0.0296(11) 0.0207(9) 0.0445(13) 0.0004(9) -0.0139(10) -0.0153(8)
F4 0.0170(9) 0.0212(9) 0.0389(11) -0.0039(8) -0.0107(8) -0.0063(7)
F5 0.0154(8) 0.0211(9) 0.0321(10) -0.0105(8) -0.0082(7) 0.0001(7)
F6 0.0243(10) 0.0271(10) 0.0306(10) -0.0164(8) -0.0058(8) -0.0042(8)
F7 0.0267(11) 0.0362(12) 0.0360(11) -0.0151(9) -0.0116(9) -0.0112(9)
F8 0.0147(8) 0.0294(10) 0.0360(11) -0.0116(9) -0.0078(8) -0.0050(7)
C1 0.0156(12) 0.0157(11) 0.0215(13) -0.0036(10) -0.0055(10) -0.0051(9)
C2 0.0168(12) 0.0167(12) 0.0284(15) -0.0063(11) -0.0074(11) -0.0044(10)
C3 0.0230(14) 0.0141(12) 0.0294(15) -0.0059(11) -0.0104(12) -0.0036(10)
C4 0.0256(15) 0.0147(12) 0.0295(15) -0.0023(11) -0.0115(12) -0.0099(11)
C5 0.0179(13) 0.0179(12) 0.0266(14) -0.0010(10) -0.0089(11) -0.0081(10)
C6 0.0181(12) 0.0139(11) 0.0227(13) 0.0005(10) -0.0100(10) -0.0067(10)
C7 0.0141(11) 0.0147(11) 0.0183(12) -0.0046(9) -0.0050(9) -0.0024(9)
C8 0.0174(12) 0.0157(12) 0.0235(14) 0.0000(10) -0.0061(11) -0.0052(10)
C9 0.0221(14) 0.0193(13) 0.0247(14) -0.0001(11) -0.0105(12) -0.0040(11)
C10 0.0214(14) 0.0218(14) 0.0310(16) -0.0047(12) -0.0131(12) -0.0034(12)
C11 0.0203(14) 0.0253(15) 0.0323(17) -0.0037(13) -0.0101(12) -0.0102(12)
C12 0.0174(13) 0.0185(13) 0.0266(14) -0.0022(11) -0.0072(11) -0.0072(10)
C13 0.0226(14) 0.0167(12) 0.0205(13) -0.0009(10) -0.0090(11) -0.0084(10)
C14 0.0250(16) 0.0321(17) 0.0193(14) -0.0056(12) -0.0043(12) -0.0053(13)
C15 0.037(2) 0.040(2) 0.0216(15) -0.0080(14) -0.0029(14) -0.0149(17)
C16 0.050(2) 0.0351(19) 0.0234(16) -0.0031(14) -0.0115(16) -0.0245(18)
C17 0.047(2) 0.0262(16) 0.0285(17) 0.0062(13) -0.0226(16) -0.0200(16)
C18 0.0281(16) 0.0211(14) 0.0289(16) 0.0007(12) -0.0151(13) -0.0091(12)
C19 0.0163(12) 0.0135(11) 0.0177(12) 0.0003(9) -0.0068(9) -0.0055(9)
C20 0.0158(12) 0.0135(11) 0.0201(12) -0.0022(9) -0.0051(10) -0.0040(9)
C21 0.0203(13) 0.0168(12) 0.0198(13) -0.0051(10) -0.0064(10) -0.0045(10)
C22 0.0231(14) 0.0192(13) 0.0258(14) -0.0033(11) -0.0106(12) -0.0083(11)
C23 0.0161(12) 0.0168(12) 0.0229(13) -0.0026(10) -0.0057(10) -0.0056(10)
C24 0.0161(12) 0.0152(11) 0.0188(12) -0.0007(9) -0.0056(10) -0.0073(9)
C25 0.0157(12) 0.0201(13) 0.0190(12) -0.0071(10) -0.0050(10) -0.0052(10)
C26 0.0240(15) 0.0282(16) 0.0251(15) -0.0017(12) -0.0061(12) -0.0135(13)
C27 0.0308(19) 0.046(2) 0.0313(18) -0.0071(16) 0.0002(15) -0.0247(18)
C28 0.0219(16) 0.059(3) 0.0352(19) -0.0220(19) 0.0032(14) -0.0203(18)
C29 0.0157(14) 0.045(2) 0.038(2) -0.0199(17) -0.0061(13) -0.0043(14)
C30 0.0174(13) 0.0270(16) 0.0282(16) -0.0103(13) -0.0071(12) -0.0009(12)
C31 0.0215(13) 0.0183(12) 0.0176(12) -0.0017(10) -0.0073(10) -0.0080(10)
C32 0.044(2) 0.0297(17) 0.0251(16) 0.0007(13) -0.0161(15) -0.0196(16)
C33 0.049(2) 0.040(2) 0.0276(18) 0.0027(15) -0.0236(18) -0.0180(19)
C34 0.043(2) 0.0279(17) 0.0252(16) 0.0059(13) -0.0156(15) -0.0118(16)
C35 0.0357(18) 0.0185(13) 0.0252(15) 0.0007(11) -0.0093(13) -0.0105(13)
C36 0.0306(16) 0.0184(13) 0.0247(14) -0.0005(11) -0.0127(13) -0.0089(12)
C37 0.0264(15) 0.0200(14) 0.0238(14) -0.0010(11) -0.0039(12) -0.0095(12)
C38 0.0271(16) 0.0188(13) 0.0203(14) -0.0014(11) -0.0060(12) -0.0045(12)

loop_
_atom_type_symbol
_atom_type_description
_atom_type_scat_dispersion_real
_atom_type_scat_dispersion_imag
_atom_type_scat_source
C C 0.0033 0.0016 'International Tables Vol C Tables 4.2.6.8 and 6.1.1.4'
H H 0.0000 0.0000 'International Tables Vol C Tables 4.2.6.8 and 6.1.1.4'
F F 0.0171 0.0103 'International Tables Vol C Tables 4.2.6.8 and 6.1.1.4'
P P 0.1023 0.0942 'International Tables Vol C Tables 4.2.6.8 and 6.1.1.4'
Au Au -2.0133 8.8022 'International Tables Vol C Tables 4.2.6.8 and 6.1.1.4'

loop_
_geom_angle_atom_site_label_1
_geom_angle_atom_site_label_2
_geom_angle_atom_site_label_3
_geom_angle
_geom_angle_site_symmetry_1
_geom_angle_site_symmetry_3
_geom_angle_publ_flag
C24 Au1 C37 90.03(12) . . ?
C24 Au1 C38 86.33(12) . . ?
C37 Au1 C38 174.47(14) . . ?
C24 Au1 P1 171.62(8) . . ?
C37 Au1 P1 98.08(10) . . ?
C38 Au1 P1 85.73(9) . . ?
C24 Au1 Au2 91.81(8) . . ?
C37 Au1 Au2 100.28(11) . . ?
C38 Au1 Au2 84.01(11) . . ?
P1 Au1 Au2 84.72(2) . . ?
C6 Au2 P2 173.80(9) . . ?
C6 Au2 Au1 92.47(8) . . ?
P2 Au2 Au1 84.26(2) . . ?
C7 P1 C13 107.79(14) . . ?
C7 P1 C1 109.08(14) . . ?
C13 P1 C1 102.23(14) . . ?
C7 P1 Au1 106.50(10) . . ?
C13 P1 Au1 119.78(10) . . ?
C1 P1 Au1 111.12(10) . . ?
C25 P2 C31 104.93(14) . . ?
C25 P2 C19 110.27(14) . . ?
C31 P2 C19 104.88(14) . . ?
C25 P2 Au2 107.92(10) . . ?
C31 P2 Au2 117.85(10) . . ?
C19 P2 Au2 110.75(10) . . ?
C2 C1 C6 119.3(3) . . ?
C2 C1 P1 119.9(2) . . ?
C6 C1 P1 120.7(2) . . ?
F1 C2 C3 116.2(3) . . ?
F1 C2 C1 121.7(3) . . ?
C3 C2 C1 122.1(3) . . ?
F2 C3 C2 121.1(3) . . ?
F2 C3 C4 119.7(3) . . ?
C2 C3 C4 119.2(3) . . ?
F3 C4 C3 120.0(3) . . ?
F3 C4 C5 121.2(3) . . ?
C3 C4 C5 118.9(3) . . ?
F4 C5 C6 120.8(3) . . ?
F4 C5 C4 115.7(3) . . ?
C6 C5 C4 123.5(3) . . ?
C5 C6 C1 116.9(3) . . ?
C5 C6 Au2 119.2(2) . . ?
C1 C6 Au2 123.9(2) . . ?
C8 C7 C12 119.8(3) . . ?
C8 C7 P1 122.0(2) . . ?
C12 C7 P1 117.7(2) . . ?
C7 C8 C9 119.9(3) . . ?
C7 C8 H8 120.0 . . ?
C9 C8 H8 120.0 . . ?
C10 C9 C8 120.3(3) . . ?
C10 C9 H9 119.8 . . ?
C8 C9 H9 119.8 . . ?
C9 C10 C11 119.9(3) . . ?
C9 C10 H10 120.1 . . ?
C11 C10 H10 120.1 . . ?
C12 C11 C10 120.4(3) . . ?
C12 C11 H11 119.8 . . ?
C10 C11 H11 119.8 . . ?
C11 C12 C7 119.6(3) . . ?
C11 C12 H12 120.2 . . ?
C7 C12 H12 120.2 . . ?
C14 C13 C18 119.2(3) . . ?
C14 C13 P1 123.2(2) . . ?
C18 C13 P1 117.5(3) . . ?
C15 C14 C13 120.7(3) . . ?
C15 C14 H14 119.7 . . ?
C13 C14 H14 119.7 . . ?
C14 C15 C16 120.3(4) . . ?
C14 C15 H15 119.9 . . ?
C16 C15 H15 119.9 . . ?
C17 C16 C15 119.2(3) . . ?
C17 C16 H16 120.4 . . ?
C15 C16 H16 120.4 . . ?
C16 C17 C18 120.5(3) . . ?
C16 C17 H17 119.8 . . ?
C18 C17 H17 119.8 . . ?
C17 C18 C13 120.1(3) . . ?
C17 C18 H18 119.9 . . ?
C13 C18 H18 119.9 . . ?
C20 C19 C24 118.8(3) . . ?
C20 C19 P2 121.1(2) . . ?
C24 C19 P2 120.0(2) . . ?
F5 C20 C21 116.2(3) . . ?
F5 C20 C19 121.2(3) . . ?
C21 C20 C19 122.6(3) . . ?
F6 C21 C20 121.1(3) . . ?
F6 C21 C22 119.8(3) . . ?
C20 C21 C22 119.1(3) . . ?
F7 C22 C23 121.3(3) . . ?
F7 C22 C21 119.8(3) . . ?
C23 C22 C21 118.9(3) . . ?
F8 C23 C22 116.6(3) . . ?
F8 C23 C24 120.2(3) . . ?
C22 C23 C24 123.2(3) . . ?
C23 C24 C19 117.4(3) . . ?
C23 C24 Au1 118.7(2) . . ?
C19 C24 Au1 123.7(2) . . ?
C26 C25 C30 119.2(3) . . ?
C26 C25 P2 117.6(2) . . ?
C30 C25 P2 123.0(3) . . ?
C27 C26 C25 120.8(4) . . ?
C27 C26 H26 119.6 . . ?
C25 C26 H26 119.6 . . ?
C26 C27 C28 119.7(4) . . ?
C26 C27 H27 120.2 . . ?
C28 C27 H27 120.2 . . ?
C29 C28 C27 119.6(4) . . ?
C29 C28 H28 120.2 . . ?
C27 C28 H28 120.2 . . ?
C28 C29 C30 121.4(4) . . ?
C28 C29 H29 119.3 . . ?
C30 C29 H29 119.3 . . ?
C29 C30 C25 119.3(4) . . ?
C29 C30 H30 120.4 . . ?
C25 C30 H30 120.4 . . ?
C32 C31 C36 119.0(3) . . ?
C32 C31 P2 118.1(3) . . ?
C36 C31 P2 122.7(2) . . ?
C31 C32 C33 120.4(4) . . ?
C31 C32 H32 119.8 . . ?
C33 C32 H32 119.8 . . ?
C34 C33 C32 119.6(4) . . ?
C34 C33 H33 120.2 . . ?
C32 C33 H33 120.2 . . ?
C35 C34 C33 120.3(3) . . ?
C35 C34 H34 119.8 . . ?
C33 C34 H34 119.8 . . ?
C34 C35 C36 120.3(4) . . ?
C34 C35 H35 119.9 . . ?
C36 C35 H35 119.9 . . ?
C35 C36 C31 120.3(3) . . ?
C35 C36 H36 119.9 . . ?
C31 C36 H36 119.9 . . ?
Au1 C37 H37A 109.5 . . ?
Au1 C37 H37B 109.5 . . ?
H37A C37 H37B 109.5 . . ?
Au1 C37 H37C 109.5 . . ?
H37A C37 H37C 109.5 . . ?
H37B C37 H37C 109.5 . . ?
Au1 C38 H38A 109.5 . . ?
Au1 C38 H38B 109.5 . . ?
H38A C38 H38B 109.5 . . ?
Au1 C38 H38C 109.5 . . ?
H38A C38 H38C 109.5 . . ?
H38B C38 H38C 109.5 . . ?

loop_
_geom_bond_atom_site_label_1
_geom_bond_atom_site_label_2
_geom_bond_distance
_geom_bond_site_symmetry_2
_geom_bond_publ_flag
Au1 C24 2.060(3) . ?
Au1 C37 2.117(3) . ?
Au1 C38 2.125(3) . ?
Au1 P1 2.3276(8) . ?
Au1 Au2 2.85632(16) . ?
Au2 C6 2.060(3) . ?
Au2 P2 2.2948(8) . ?
P1 C7 1.811(3) . ?
P1 C13 1.820(3) . ?
P1 C1 1.831(3) . ?
P2 C25 1.819(3) . ?
P2 C31 1.821(3) . ?
P2 C19 1.834(3) . ?
F1 C2 1.351(4) . ?
F2 C3 1.344(4) . ?
F3 C4 1.335(4) . ?
F4 C5 1.351(4) . ?
F5 C20 1.355(3) . ?
F6 C21 1.341(4) . ?
F7 C22 1.339(4) . ?
F8 C23 1.357(4) . ?
C1 C2 1.387(4) . ?
C1 C6 1.427(4) . ?
C2 C3 1.378(5) . ?
C3 C4 1.385(5) . ?
C4 C5 1.392(4) . ?
C5 C6 1.376(4) . ?
C7 C8 1.391(4) . ?
C7 C12 1.406(4) . ?
C8 C9 1.393(4) . ?
C8 H8 0.9300 . ?
C9 C10 1.384(5) . ?
C9 H9 0.9300 . ?
C10 C11 1.392(5) . ?
C10 H10 0.9300 . ?
C11 C12 1.387(5) . ?
C11 H11 0.9300 . ?
C12 H12 0.9300 . ?
C13 C14 1.386(5) . ?
C13 C18 1.399(4) . ?
C14 C15 1.385(5) . ?
C14 H14 0.9300 . ?
C15 C16 1.399(6) . ?
C15 H15 0.9300 . ?
C16 C17 1.385(6) . ?
C16 H16 0.9300 . ?
C17 C18 1.393(5) . ?
C17 H17 0.9300 . ?
C18 H18 0.9300 . ?
C19 C20 1.388(4) . ?
C19 C24 1.413(4) . ?
C20 C21 1.372(4) . ?
C21 C22 1.386(5) . ?
C22 C23 1.382(5) . ?
C23 C24 1.383(4) . ?
C25 C26 1.396(5) . ?
C25 C30 1.400(4) . ?
C26 C27 1.376(5) . ?
C26 H26 0.9300 . ?
C27 C28 1.404(6) . ?
C27 H27 0.9300 . ?
C28 C29 1.367(6) . ?
C28 H28 0.9300 . ?
C29 C30 1.391(5) . ?
C29 H29 0.9300 . ?
C30 H30 0.9300 . ?
C31 C32 1.389(5) . ?
C31 C36 1.389(5) . ?
C32 C33 1.393(5) . ?
C32 H32 0.9300 . ?
C33 C34 1.382(6) . ?
C33 H33 0.9300 . ?
C34 C35 1.372(6) . ?
C34 H34 0.9300 . ?
C35 C36 1.388(5) . ?
C35 H35 0.9300 . ?
C36 H36 0.9300 . ?
C37 H37A 0.9600 . ?
C37 H37B 0.9600 . ?
C37 H37C 0.9600 . ?
C38 H38A 0.9600 . ?
C38 H38B 0.9600 . ?
C38 H38C 0.9600 . ?

loop_
_geom_torsion_atom_site_label_1
_geom_torsion_atom_site_label_2
_geom_torsion_atom_site_label_3
_geom_torsion_atom_site_label_4
_geom_torsion
_geom_torsion_site_symmetry_1
_geom_torsion_site_symmetry_2
_geom_torsion_site_symmetry_3
_geom_torsion_site_symmetry_4
_geom_torsion_publ_flag
C24 Au1 Au2 C6 -153.10(12) . . . . ?
C37 Au1 Au2 C6 116.54(13) . . . . ?
C38 Au1 Au2 C6 -66.98(13) . . . . ?
P1 Au1 Au2 C6 19.26(9) . . . . ?
C24 Au1 Au2 P2 21.62(8) . . . . ?
C37 Au1 Au2 P2 -68.74(10) . . . . ?
C38 Au1 Au2 P2 107.73(9) . . . . ?
P1 Au1 Au2 P2 -166.02(3) . . . . ?
C37 Au1 P1 C7 117.62(15) . . . . ?
C38 Au1 P1 C7 -58.35(15) . . . . ?
Au2 Au1 P1 C7 -142.72(11) . . . . ?
C37 Au1 P1 C13 -4.84(17) . . . . ?
C38 Au1 P1 C13 179.19(16) . . . . ?
Au2 Au1 P1 C13 94.82(13) . . . . ?
C37 Au1 P1 C1 -123.70(15) . . . . ?
C38 Au1 P1 C1 60.33(15) . . . . ?
Au2 Au1 P1 C1 -24.04(11) . . . . ?
Au1 Au2 P2 C25 -148.62(11) . . . . ?
Au1 Au2 P2 C31 92.88(12) . . . . ?
Au1 Au2 P2 C19 -27.83(10) . . . . ?
C7 P1 C1 C2 -42.6(3) . . . . ?
C13 P1 C1 C2 71.3(3) . . . . ?
Au1 P1 C1 C2 -159.7(2) . . . . ?
C7 P1 C1 C6 141.2(2) . . . . ?
C13 P1 C1 C6 -104.8(3) . . . . ?
Au1 P1 C1 C6 24.1(3) . . . . ?
C6 C1 C2 F1 175.4(3) . . . . ?
P1 C1 C2 F1 -0.8(4) . . . . ?
C6 C1 C2 C3 -4.4(5) . . . . ?
P1 C1 C2 C3 179.4(3) . . . . ?
F1 C2 C3 F2 3.2(5) . . . . ?
C1 C2 C3 F2 -177.0(3) . . . . ?
F1 C2 C3 C4 -175.7(3) . . . . ?
C1 C2 C3 C4 4.1(5) . . . . ?
F2 C3 C4 F3 -0.8(5) . . . . ?
C2 C3 C4 F3 178.0(3) . . . . ?
F2 C3 C4 C5 179.7(3) . . . . ?
C2 C3 C4 C5 -1.5(5) . . . . ?
F3 C4 C5 F4 -0.1(5) . . . . ?
C3 C4 C5 F4 179.5(3) . . . . ?
F3 C4 C5 C6 179.7(3) . . . . ?
C3 C4 C5 C6 -0.8(5) . . . . ?
F4 C5 C6 C1 -179.7(3) . . . . ?
C4 C5 C6 C1 0.6(5) . . . . ?
F4 C5 C6 Au2 2.1(4) . . . . ?
C4 C5 C6 Au2 -177.6(3) . . . . ?
C2 C1 C6 C5 2.0(4) . . . . ?
P1 C1 C6 C5 178.1(2) . . . . ?
C2 C1 C6 Au2 -180.0(2) . . . . ?
P1 C1 C6 Au2 -3.8(4) . . . . ?
Au1 Au2 C6 C5 164.5(2) . . . . ?
Au1 Au2 C6 C1 -13.5(3) . . . . ?
C13 P1 C7 C8 -133.7(3) . . . . ?
C1 P1 C7 C8 -23.4(3) . . . . ?
Au1 P1 C7 C8 96.6(3) . . . . ?
C13 P1 C7 C12 53.9(3) . . . . ?
C1 P1 C7 C12 164.2(2) . . . . ?
Au1 P1 C7 C12 -75.8(2) . . . . ?
C12 C7 C8 C9 -1.0(5) . . . . ?
P1 C7 C8 C9 -173.2(2) . . . . ?
C7 C8 C9 C10 -1.0(5) . . . . ?
C8 C9 C10 C11 1.4(5) . . . . ?
C9 C10 C11 C12 0.2(5) . . . . ?
C10 C11 C12 C7 -2.2(5) . . . . ?
C8 C7 C12 C11 2.5(5) . . . . ?
P1 C7 C12 C11 175.1(3) . . . . ?
C7 P1 C13 C14 12.8(3) . . . . ?
C1 P1 C13 C14 -102.1(3) . . . . ?
Au1 P1 C13 C14 134.7(3) . . . . ?
C7 P1 C13 C18 -170.8(3) . . . . ?
C1 P1 C13 C18 74.4(3) . . . . ?
Au1 P1 C13 C18 -48.9(3) . . . . ?
C18 C13 C14 C15 1.1(6) . . . . ?
P1 C13 C14 C15 177.4(3) . . . . ?
C13 C14 C15 C16 -1.2(6) . . . . ?
C14 C15 C16 C17 0.6(6) . . . . ?
C15 C16 C17 C18 0.3(6) . . . . ?
C16 C17 C18 C13 -0.4(6) . . . . ?
C14 C13 C18 C17 -0.3(5) . . . . ?
P1 C13 C18 C17 -176.8(3) . . . . ?
C25 P2 C19 C20 -33.2(3) . . . . ?
C31 P2 C19 C20 79.3(3) . . . . ?
Au2 P2 C19 C20 -152.6(2) . . . . ?
C25 P2 C19 C24 148.6(2) . . . . ?
C31 P2 C19 C24 -98.9(2) . . . . ?
Au2 P2 C19 C24 29.2(3) . . . . ?
C24 C19 C20 F5 178.8(3) . . . . ?
P2 C19 C20 F5 0.6(4) . . . . ?
C24 C19 C20 C21 -1.2(4) . . . . ?
P2 C19 C20 C21 -179.4(2) . . . . ?
F5 C20 C21 F6 0.8(4) . . . . ?
C19 C20 C21 F6 -179.2(3) . . . . ?
F5 C20 C21 C22 -178.3(3) . . . . ?
C19 C20 C21 C22 1.7(5) . . . . ?
F6 C21 C22 F7 0.0(5) . . . . ?
C20 C21 C22 F7 179.1(3) . . . . ?
F6 C21 C22 C23 179.7(3) . . . . ?
C20 C21 C22 C23 -1.3(5) . . . . ?
F7 C22 C23 F8 0.4(5) . . . . ?
C21 C22 C23 F8 -179.3(3) . . . . ?
F7 C22 C23 C24 179.9(3) . . . . ?
C21 C22 C23 C24 0.3(5) . . . . ?
F8 C23 C24 C19 179.8(3) . . . . ?
C22 C23 C24 C19 0.3(4) . . . . ?
F8 C23 C24 Au1 4.5(4) . . . . ?
C22 C23 C24 Au1 -175.1(2) . . . . ?
C20 C19 C24 C23 0.2(4) . . . . ?
P2 C19 C24 C23 178.4(2) . . . . ?
C20 C19 C24 Au1 175.3(2) . . . . ?
P2 C19 C24 Au1 -6.5(3) . . . . ?
C37 Au1 C24 C23 -98.4(3) . . . . ?
C38 Au1 C24 C23 77.5(3) . . . . ?
Au2 Au1 C24 C23 161.3(2) . . . . ?
C37 Au1 C24 C19 86.6(3) . . . . ?
C38 Au1 C24 C19 -97.6(3) . . . . ?
Au2 Au1 C24 C19 -13.7(2) . . . . ?
C31 P2 C25 C26 165.6(3) . . . . ?
C19 P2 C25 C26 -81.9(3) . . . . ?
Au2 P2 C25 C26 39.2(3) . . . . ?
C31 P2 C25 C30 -9.8(3) . . . . ?
C19 P2 C25 C30 102.6(3) . . . . ?
Au2 P2 C25 C30 -136.3(3) . . . . ?
C30 C25 C26 C27 -1.0(5) . . . . ?
P2 C25 C26 C27 -176.6(3) . . . . ?
C25 C26 C27 C28 2.4(6) . . . . ?
C26 C27 C28 C29 -1.6(7) . . . . ?
C27 C28 C29 C30 -0.6(6) . . . . ?
C28 C29 C30 C25 2.1(6) . . . . ?
C26 C25 C30 C29 -1.3(5) . . . . ?
P2 C25 C30 C29 174.1(3) . . . . ?
C25 P2 C31 C32 -60.7(3) . . . . ?
C19 P2 C31 C32 -176.9(3) . . . . ?
Au2 P2 C31 C32 59.4(3) . . . . ?
C25 P2 C31 C36 115.4(3) . . . . ?
C19 P2 C31 C36 -0.9(3) . . . . ?
Au2 P2 C31 C36 -124.6(3) . . . . ?
C36 C31 C32 C33 -1.2(6) . . . . ?
P2 C31 C32 C33 175.0(3) . . . . ?
C31 C32 C33 C34 2.6(7) . . . . ?
C32 C33 C34 C35 -2.1(7) . . . . ?
C33 C34 C35 C36 0.3(6) . . . . ?
C34 C35 C36 C31 1.1(6) . . . . ?
C32 C31 C36 C35 -0.6(5) . . . . ?
P2 C31 C36 C35 -176.6(3) . . . . ?
